data_7013784
loop_
_publ_author_name
'Matthews, Craig J.'
'Elsegood, Mark R. J.'
'Bernardinelli, G\'erald'
'Clegg, William'
'Williams, Alan F.'

_publ_section_title
;
 Crystal structures of dicarboxy-2,2'-bipyridyl complexes: the role of
 hydrogen bonding and stacking interactions.
;
_journal_issue 3
_journal_name_full 'Dalton transactions (Cambridge, England : 2003)'
_journal_page_first 492
_journal_page_last 497
_journal_paper_doi 10.1039/b314539e
_journal_year 2004
_chemical_formula_moiety 'C36 H22 N6 O12 Ru,2.5 H2 O'
_chemical_formula_sum 'C36 H27 N6 O14.5 Ru'
_chemical_formula_weight 876.71
_chemical_name_common
;Ruthenium(iii) tris(2,2'-bipyridine-5,5'-dicarboxylic acid)
2.6-hydrate
;
_chemical_name_systematic
;
?
;
_space_group_IT_number 15
_symmetry_cell_setting monoclinic
_symmetry_space_group_name_Hall '-I 2ya'
_symmetry_space_group_name_H-M 'I 1 2/a 1'
_atom_sites_solution_hydrogens geom
_atom_sites_solution_primary direct
_atom_sites_solution_secondary difmap
_audit_creation_method SHELXL-97
_cell_angle_alpha 90.00
_cell_angle_beta 97.147(4)
_cell_angle_gamma 90.00
_cell_formula_units_Z 4
_cell_length_a 14.605(2)
_cell_length_b 12.503(2)
_cell_length_c 19.601(3)
_cell_measurement_reflns_used 3170
_cell_measurement_temperature 160(2)
_cell_measurement_theta_max 28.00
_cell_measurement_theta_min 1.94
_cell_volume 3551.5(9)
_computing_cell_refinement 'local programs'
_computing_data_collection 'Siemens SMART'
_computing_data_reduction 'Siemens SAINT'
_computing_molecular_graphics 'Siemens SHELXTL'
_computing_publication_material 'Siemens SHELXTL and local programs'
_computing_structure_refinement 'Siemens SHELXTL'
_computing_structure_solution 'Siemens SHELXTL'
_diffrn_ambient_temperature 160(2)
_diffrn_measured_fraction_theta_full 0.999
_diffrn_measured_fraction_theta_max 0.999
_diffrn_measurement_device_type 'Siemens SMART CCD diffractometer'
_diffrn_measurement_method 'thin-slice \w scans'
_diffrn_radiation_monochromator graphite
_diffrn_radiation_source 'sealed tube'
_diffrn_radiation_type MoK\a
_diffrn_radiation_wavelength 0.71073
_diffrn_reflns_av_R_equivalents 0.1152
_diffrn_reflns_av_sigmaI/netI 0.1353
_diffrn_reflns_limit_h_max 16
_diffrn_reflns_limit_h_min -17
_diffrn_reflns_limit_k_max 14
_diffrn_reflns_limit_k_min -14
_diffrn_reflns_limit_l_max 23
_diffrn_reflns_limit_l_min -19
_diffrn_reflns_number 9139
_diffrn_reflns_theta_full 25.00
_diffrn_reflns_theta_max 25.00
_diffrn_reflns_theta_min 1.94
_diffrn_standards_number 0
_exptl_absorpt_coefficient_mu 0.525
_exptl_absorpt_correction_T_max 0.962
_exptl_absorpt_correction_T_min 0.489
_exptl_absorpt_correction_type multi-scan
_exptl_crystal_colour red
_exptl_crystal_density_diffrn 1.640
_exptl_crystal_density_method 'not measured'
_exptl_crystal_description brick
_exptl_crystal_F_000 1780
_exptl_crystal_size_max 0.19
_exptl_crystal_size_mid 0.06
_exptl_crystal_size_min 0.03
_refine_diff_density_max 0.603
_refine_diff_density_min -0.808
_refine_diff_density_rms 0.115
_refine_ls_extinction_coef 0.00044(11)
_refine_ls_extinction_expression Fc^*^=kFc[1+0.001xFc^2^\l^3^/sin(2\q)]^-1/4^
_refine_ls_extinction_method SHELXL
_refine_ls_goodness_of_fit_ref 0.936
_refine_ls_hydrogen_treatment mixed
_refine_ls_matrix_type full
_refine_ls_number_parameters 271
_refine_ls_number_reflns 3128
_refine_ls_number_restraints 2
_refine_ls_restrained_S_all 0.935
_refine_ls_R_factor_all 0.1005
_refine_ls_R_factor_gt 0.0582
_refine_ls_shift/su_max 0.000
_refine_ls_shift/su_mean 0.000
_refine_ls_structure_factor_coef Fsqd
_refine_ls_weighting_details 'calc w=1/[\s^2^(Fo^2^)+(0.0382P)^2^+0.0000P] where P=(Fo^2^+2Fc^2^)/3'
_refine_ls_weighting_scheme calc
_refine_ls_wR_factor_gt 0.0889
_refine_ls_wR_factor_ref 0.1006
_reflns_number_gt 2073
_reflns_number_total 3128
_reflns_threshold_expression I>2\s(I)
_cod_data_source_file b314539e.txt
_cod_data_source_block cjm2a
_cod_original_sg_symbol_H-M 'I 2/a'
_cod_original_formula_sum 'C36 H27 N6 O14.50 Ru'
_cod_database_code 7013784

loop_
_symmetry_equiv_pos_as_xyz
'x, y, z'
'-x+1/2, y, -z'
'x+1/2, y+1/2, z+1/2'
'-x+1, y+1/2, -z+1/2'
'-x, -y, -z'
'x-1/2, -y, z'
'-x+1/2, -y+1/2, -z+1/2'
'x, -y+1/2, z+1/2'

loop_
_atom_site_label
_atom_site_type_symbol
_atom_site_fract_x
_atom_site_fract_y
_atom_site_fract_z
_atom_site_U_iso_or_equiv
_atom_site_adp_type
_atom_site_occupancy
_atom_site_symmetry_multiplicity
_atom_site_calc_flag
_atom_site_refinement_flags
_atom_site_disorder_assembly
_atom_site_disorder_group
Ru1 Ru 0.2500 0.22038(5) 0.5000 0.0158(2) Uani 1 2 d S . .
N1 N 0.3367(3) 0.0920(3) 0.48883(18) 0.0159(9) Uani 1 1 d . . .
N2 N 0.3246(2) 0.2118(3) 0.59660(17) 0.0172(9) Uani 1 1 d . . .
C1 C 0.3321(3) 0.0296(3) 0.4321(2) 0.0175(11) Uani 1 1 d . . .
H1 H 0.3050 0.0579 0.3894 0.021 Uiso 1 1 calc R . .
C2 C 0.3655(3) -0.0740(4) 0.4342(2) 0.0207(12) Uani 1 1 d . . .
C3 C 0.4071(3) -0.1147(4) 0.4962(2) 0.0250(12) Uani 1 1 d . . .
H3 H 0.4289 -0.1864 0.4988 0.030 Uiso 1 1 calc R . .
C4 C 0.4167(3) -0.0512(4) 0.5538(2) 0.0241(12) Uani 1 1 d . . .
H4 H 0.4466 -0.0775 0.5963 0.029 Uiso 1 1 calc R . .
C5 C 0.3814(3) 0.0530(4) 0.5488(2) 0.0191(11) Uani 1 1 d . . .
C6 C 0.3816(3) 0.1263(4) 0.6083(2) 0.0180(11) Uani 1 1 d . . .
C7 C 0.4385(3) 0.1128(4) 0.6695(2) 0.0295(13) Uani 1 1 d . . .
H7 H 0.4783 0.0526 0.6759 0.035 Uiso 1 1 calc R . .
C8 C 0.4369(4) 0.1875(4) 0.7211(3) 0.0340(14) Uani 1 1 d . . .
H8 H 0.4761 0.1800 0.7633 0.041 Uiso 1 1 calc R . .
C9 C 0.3775(3) 0.2732(4) 0.7105(2) 0.0239(11) Uani 1 1 d . . .
C10 C 0.3231(3) 0.2819(4) 0.6481(2) 0.0190(10) Uani 1 1 d . . .
H10 H 0.2821 0.3410 0.6412 0.023 Uiso 1 1 calc R . .
C11 C 0.3495(3) -0.1427(4) 0.3700(3) 0.0255(12) Uani 1 1 d . . .
C12 C 0.3749(4) 0.3571(4) 0.7644(3) 0.0281(13) Uani 1 1 d . . .
O1 O 0.3217(2) -0.0988(3) 0.31389(16) 0.0344(10) Uani 1 1 d . . .
O2 O 0.3613(3) -0.2410(3) 0.37833(18) 0.0435(11) Uani 1 1 d . . .
O3 O 0.3030(2) 0.4196(3) 0.75306(17) 0.0314(9) Uani 1 1 d . . .
H3O H 0.3148 0.4786 0.7727 0.047 Uiso 1 1 calc R . .
O4 O 0.4346(3) 0.3657(3) 0.81279(19) 0.0580(13) Uani 1 1 d . . .
N3 N 0.3287(3) 0.3475(3) 0.47488(18) 0.0164(9) Uani 1 1 d . . .
C13 C 0.2923(3) 0.4466(4) 0.4828(2) 0.0183(12) Uani 1 1 d . . .
C14 C 0.3301(4) 0.5386(4) 0.4593(3) 0.0265(13) Uani 1 1 d . . .
H14 H 0.3022 0.6061 0.4648 0.032 Uiso 1 1 calc R . .
C15 C 0.4093(4) 0.5309(4) 0.4276(3) 0.0330(14) Uani 1 1 d . . .
H15 H 0.4361 0.5931 0.4105 0.040 Uiso 1 1 calc R . .
C16 C 0.4492(3) 0.4309(4) 0.4209(2) 0.0223(12) Uani 1 1 d . . .
C17 C 0.4063(3) 0.3420(4) 0.4444(2) 0.0193(12) Uani 1 1 d . . .
H17 H 0.4328 0.2737 0.4388 0.023 Uiso 1 1 calc R . .
C18 C 0.5351(4) 0.4237(4) 0.3880(3) 0.0317(14) Uani 1 1 d . . .
O5 O 0.5712(2) 0.3282(3) 0.39039(18) 0.0331(9) Uani 1 1 d . . .
H5O H 0.6150 0.3267 0.3663 0.050 Uiso 1 1 calc R . .
O6 O 0.5668(3) 0.5001(3) 0.3619(3) 0.0655(14) Uani 1 1 d . . .
O1W O 0.6957(3) 0.3095(5) 0.3136(2) 0.0734(16) Uani 1 1 d D . .
H1WA H 0.685(5) 0.345(5) 0.277(2) 0.110 Uiso 1 1 d D . .
H1WB H 0.7503(19) 0.304(6) 0.333(4) 0.110 Uiso 1 1 d D . .
O2W O 0.8893(16) 0.3990(18) 0.2505(12) 0.114(8) Uiso 0.25 1 d P . .

loop_
_atom_site_aniso_label
_atom_site_aniso_U_11
_atom_site_aniso_U_22
_atom_site_aniso_U_33
_atom_site_aniso_U_23
_atom_site_aniso_U_13
_atom_site_aniso_U_12
Ru1 0.0216(3) 0.0148(3) 0.0091(3) 0.000 -0.0055(2) 0.000
N1 0.020(2) 0.017(2) 0.009(2) 0.0021(17) -0.0033(19) -0.0032(18)
N2 0.022(2) 0.018(2) 0.011(2) 0.0007(19) -0.0002(17) 0.001(2)
C1 0.017(3) 0.023(3) 0.012(3) 0.002(2) -0.001(2) -0.002(2)
C2 0.029(3) 0.017(3) 0.015(3) -0.002(2) -0.004(2) -0.002(2)
C3 0.030(3) 0.019(3) 0.024(3) 0.002(2) -0.005(3) 0.003(2)
C4 0.027(3) 0.025(3) 0.018(3) 0.003(2) -0.007(2) 0.003(2)
C5 0.020(3) 0.023(3) 0.013(3) -0.001(2) -0.002(2) -0.002(2)
C6 0.018(3) 0.024(3) 0.012(3) -0.001(2) -0.001(2) -0.003(2)
C7 0.033(3) 0.036(3) 0.017(3) -0.003(2) -0.008(3) 0.014(3)
C8 0.040(3) 0.041(4) 0.017(3) -0.003(2) -0.011(3) 0.006(3)
C9 0.029(3) 0.027(3) 0.015(2) -0.005(2) -0.002(2) 0.000(3)
C10 0.022(3) 0.017(2) 0.017(2) 0.001(2) -0.003(2) 0.000(3)
C11 0.028(3) 0.020(3) 0.027(3) -0.003(2) -0.005(3) 0.001(2)
C12 0.034(3) 0.030(3) 0.020(3) -0.004(2) 0.003(3) 0.001(3)
O1 0.060(3) 0.024(2) 0.0162(19) -0.0003(16) -0.0096(19) 0.0059(18)
O2 0.071(3) 0.021(2) 0.034(2) -0.0018(16) -0.011(2) 0.0104(19)
O3 0.043(2) 0.028(2) 0.021(2) -0.0116(16) -0.0062(19) 0.0017(19)
O4 0.066(3) 0.066(3) 0.032(2) -0.027(2) -0.032(2) 0.020(2)
N3 0.017(2) 0.020(2) 0.009(2) -0.0002(17) -0.0099(19) -0.0024(19)
C13 0.022(3) 0.016(3) 0.015(3) -0.001(2) -0.006(2) -0.001(2)
C14 0.033(3) 0.018(3) 0.026(3) 0.002(2) -0.007(3) -0.001(3)
C15 0.042(4) 0.023(3) 0.034(3) 0.006(3) 0.003(3) -0.009(3)
C16 0.020(3) 0.030(3) 0.016(3) 0.005(2) -0.004(2) -0.004(3)
C17 0.021(3) 0.023(3) 0.012(3) 0.005(2) -0.006(2) 0.002(2)
C18 0.037(4) 0.030(3) 0.027(3) 0.001(3) -0.003(3) 0.001(3)
O5 0.028(2) 0.042(2) 0.031(2) 0.0017(17) 0.0079(18) 0.0020(18)
O6 0.062(3) 0.042(3) 0.104(4) 0.025(3) 0.052(3) -0.002(2)
O1W 0.063(3) 0.121(4) 0.041(3) 0.034(3) 0.024(3) 0.048(3)

loop_
_atom_type_symbol
_atom_type_description
_atom_type_scat_dispersion_real
_atom_type_scat_dispersion_imag
_atom_type_scat_source
C C 0.0033 0.0016 'International Tables Vol C Tables 4.2.6.8 and 6.1.1.4'
H H 0.0000 0.0000 'International Tables Vol C Tables 4.2.6.8 and 6.1.1.4'
N N 0.0061 0.0033 'International Tables Vol C Tables 4.2.6.8 and 6.1.1.4'
O O 0.0106 0.0060 'International Tables Vol C Tables 4.2.6.8 and 6.1.1.4'
Ru Ru -1.2594 0.8363 'International Tables Vol C Tables 4.2.6.8 and 6.1.1.4'

loop_
_geom_angle_atom_site_label_1
_geom_angle_atom_site_label_2
_geom_angle_atom_site_label_3
_geom_angle
_geom_angle_site_symmetry_1
_geom_angle_site_symmetry_3
_geom_angle_publ_flag
N1 Ru1 N1 78.5(2) . 2_556 ?
N1 Ru1 N2 78.29(14) . . ?
N1 Ru1 N2 78.29(14) 2_556 2_556 ?
N1 Ru1 N2 97.02(14) 2_556 . ?
N1 Ru1 N2 97.02(14) . 2_556 ?
N1 Ru1 N3 101.89(14) . . ?
N1 Ru1 N3 172.13(14) 2_556 . ?
N1 Ru1 N3 101.89(14) 2_556 2_556 ?
N1 Ru1 N3 172.13(14) . 2_556 ?
N2 Ru1 N2 174.0(2) . 2_556 ?
N2 Ru1 N3 90.74(14) . . ?
N2 Ru1 N3 93.88(14) 2_556 . ?
N2 Ru1 N3 90.74(14) 2_556 2_556 ?
N2 Ru1 N3 93.88(14) . 2_556 ?
N3 Ru1 N3 78.8(2) . 2_556 ?
Ru1 N1 C1 124.4(3) . . ?
Ru1 N1 C5 114.8(3) . . ?
C1 N1 C5 118.2(4) . . ?
Ru1 N2 C6 116.0(3) . . ?
Ru1 N2 C10 126.9(3) . . ?
C6 N2 C10 117.1(4) . . ?
N1 C1 C2 122.4(4) . . ?
C1 C2 C3 119.0(4) . . ?
C1 C2 C11 119.2(4) . . ?
C3 C2 C11 121.6(4) . . ?
C2 C3 C4 119.8(4) . . ?
C3 C4 C5 118.8(4) . . ?
N1 C5 C4 121.7(4) . . ?
N1 C5 C6 114.3(4) . . ?
C4 C5 C6 123.8(4) . . ?
N2 C6 C5 114.4(4) . . ?
N2 C6 C7 122.2(4) . . ?
C5 C6 C7 123.3(4) . . ?
C6 C7 C8 119.4(5) . . ?
C7 C8 C9 118.9(5) . . ?
C8 C9 C10 118.6(4) . . ?
C8 C9 C12 120.7(4) . . ?
C10 C9 C12 120.7(5) . . ?
N2 C10 C9 123.7(4) . . ?
C2 C11 O1 118.7(4) . . ?
C2 C11 O2 116.3(4) . . ?
O1 C11 O2 124.9(5) . . ?
C9 C12 O3 113.0(4) . . ?
C9 C12 O4 122.5(5) . . ?
O3 C12 O4 124.5(5) . . ?
Ru1 N3 C13 115.9(3) . . ?
Ru1 N3 C17 126.4(3) . . ?
C13 N3 C17 117.3(4) . . ?
N3 C13 C13 114.3(3) . 2_556 ?
N3 C13 C14 122.8(4) . . ?
C13 C13 C14 122.9(3) 2_556 . ?
C13 C14 C15 118.9(5) . . ?
C14 C15 C16 119.2(5) . . ?
C15 C16 C17 118.5(5) . . ?
C15 C16 C18 118.8(5) . . ?
C17 C16 C18 122.7(5) . . ?
N3 C17 C16 123.3(5) . . ?
C16 C18 O5 113.6(5) . . ?
C16 C18 O6 121.9(5) . . ?
O5 C18 O6 124.5(6) . . ?

loop_
_geom_bond_atom_site_label_1
_geom_bond_atom_site_label_2
_geom_bond_distance
_geom_bond_site_symmetry_2
_geom_bond_publ_flag
Ru1 N1 2.073(4) . ?
Ru1 N1 2.073(4) 2_556 ?
Ru1 N2 2.066(3) . ?
Ru1 N2 2.066(3) 2_556 ?
Ru1 N3 2.057(4) . ?
Ru1 N3 2.057(4) 2_556 ?
N1 C1 1.353(5) . ?
N1 C5 1.362(5) . ?
N2 C6 1.357(5) . ?
N2 C10 1.340(5) . ?
C1 C2 1.382(6) . ?
C2 C3 1.386(6) . ?
C2 C11 1.518(6) . ?
C3 C4 1.374(6) . ?
C4 C5 1.399(6) . ?
C5 C6 1.482(6) . ?
C6 C7 1.382(6) . ?
C7 C8 1.380(6) . ?
C8 C9 1.378(6) . ?
C9 C10 1.378(6) . ?
C9 C12 1.493(6) . ?
C11 O1 1.251(5) . ?
C11 O2 1.249(5) . ?
C12 O3 1.305(6) . ?
C12 O4 1.209(6) . ?
N3 C13 1.365(5) . ?
N3 C17 1.346(5) . ?
C13 C13 1.480(9) 2_556 ?
C13 C14 1.379(6) . ?
C14 C15 1.383(7) . ?
C15 C16 1.393(6) . ?
C16 C17 1.383(6) . ?
C16 C18 1.483(7) . ?
C18 O5 1.303(6) . ?
C18 O6 1.203(6) . ?

loop_
_geom_hbond_atom_site_label_D
_geom_hbond_atom_site_label_H
_geom_hbond_atom_site_label_A
_geom_hbond_distance_DH
_geom_hbond_distance_HA
_geom_hbond_distance_DA
_geom_hbond_angle_DHA
_geom_hbond_site_symmetry_A
O3 H3O O1 0.84 1.70 2.536(4) 171.5 8
O5 H5O O1W 0.84 1.68 2.512(6) 172.6 .
O1W H1WA O1 0.839(10) 1.91(2) 2.732(5) 167(7) 4
O1W H1WB O2 0.840(10) 1.92(3) 2.726(6) 160(8) 6_655
